data_2300031
loop_
_publ_author_name
'Henry, Paul F.'
'Weller, Mark T.'
'Wilson, Chick C.'

_publ_section_title
;
 Determination of the cation distribution in Fe~2~Ni(PO~4~)~2~ using
 isotopic substitution and powder neutron diffraction
;
_journal_issue 6
_journal_name_full 'Journal of Applied Crystallography'
_journal_page_first 1361
_journal_page_last 1367
_journal_paper_doi 10.1107/S0021889803017515
_journal_volume 36
_journal_year 2003
_chemical_formula_sum 'Fe Ni0.5 O4 P'
_chemical_formula_weight 180.17
_chemical_name_systematic ' ?'
_space_group_IT_number 14
_symmetry_cell_setting monoclinic
_symmetry_space_group_name_Hall '-P 2ybc'
_symmetry_space_group_name_H-M 'P 1 21/c 1'
_cell_angle_alpha 90.0
_cell_angle_beta 90.8902(3)
_cell_angle_gamma 90.0
_cell_formula_units_Z 4
_cell_length_a 5.987146(18)
_cell_length_b 4.720383(16)
_cell_length_c 10.35681(3)
_cell_volume 292.6649(16)
_cod_data_source_file he0320.cif
_cod_data_source_block 60NI_phase_1
_cod_depositor_comments
;
The following automatic conversions were performed:
'_geom_bond_publ_flag' value 'N' changed to 'n' according to
'/home/saulius/struct/CIF-dictionaries/cif_core.dic' dictionary named
'cif_core.dic' version 2.4.1 from 2010-06-29 (60 times).

Automatic conversion script
Id: cif_fix_enum 1527 2010-12-29 10:47:43Z saulius 

The following automatic conversions were performed:

'_geom_bond_publ_flag' value 'N' changed to 'n' according to
/home/saulius/struct/CIF-dictionaries/cif_core.dic dictionary named
'cif_core.dic' version 2.4.1 from 2010-06-29 (60
times).

'_geom_angle_publ_flag' value 'N' changed to 'n' according
to /home/saulius/struct/CIF-dictionaries/cif_core.dic dictionary
named 'cif_core.dic' version 2.4.1 from 2010-06-29 (68 times).

Automatic conversion script
Id: cif_fix_values 1715 2011-07-08 13:25:40Z adriana 
;
_cod_original_cell_volume 292.66483
_cod_original_sg_symbol_H-M 'P 21/c'
_cod_original_formula_sum 'Fe1.00 Ni0.50 O4 P'
_cod_database_code 2300031

loop_
_symmetry_equiv_pos_site_id
_symmetry_equiv_pos_as_xyz
1 +x,+y,+z
2 -x,+y+1/2,-z+1/2
-1 -x,-y,-z
-2 +x,-y+1/2,+z+1/2

loop_
_atom_site_aniso_label
_atom_site_aniso_U_11
_atom_site_aniso_U_22
_atom_site_aniso_U_33
_atom_site_aniso_U_12
_atom_site_aniso_U_13
_atom_site_aniso_U_23
FE1 0.0137(14) 0.0057(15) 0.0100(14) 0.0023(11) 0.0007(10) -0.0022(11)
NI2 0.0137(14) 0.0057(15) 0.0100(14) 0.0023(11) 0.0007(10) -0.0022(11)
FE3 0.0141(5) 0.0167(5) 0.0142(5) -0.0003(4) 0.0017(4) 0.0019(4)
NI4 0.0141(5) 0.0167(5) 0.0142(5) -0.0003(4) 0.0017(4) 0.0019(4)
O5 0.0142(8) 0.0096(8) 0.0159(7) -0.0011(7) 0.0006(6) -0.0017(6)
O6 0.0167(7) 0.0124(7) 0.0127(8) 0.0003(6) 0.0038(6) 0.0009(6)
O7 0.0169(8) 0.0120(8) 0.0122(7) -0.0006(5) 0.0050(6) 0.0055(6)
O8 0.0166(7) 0.0100(8) 0.0133(7) 0.0014(6) 0.0002(6) 0.0058(6)
P9 0.0112(8) 0.0077(7) 0.0100(8) -0.0005(7) 0.0014(7) 0.0066(7)

loop_
_atom_site_label
_atom_site_fract_x
_atom_site_fract_y
_atom_site_fract_z
_atom_site_U_iso_or_equiv
_atom_site_thermal_displace_type
_atom_site_occupancy
_atom_site_type_symbol
FE1 0.5 0.0 0.0 0.00979 Uani 0.259(4) FE
NI2 0.5 0.0 0.0 0.00979 Uani 0.741(4) NI
FE3 0.23707(12) -0.02107(17) 0.28182(7) 0.01499 Uani 0.871(2) FE
NI4 0.23707(12) -0.02107(17) 0.28183(7) 0.01499 Uani 0.129(2) NI
O5 0.27751(17) 0.7475(2) 0.10199(11) 0.01321 Uani 1.0 O
O6 0.2545(2) 0.1906(2) 0.46012(11) 0.0139 Uani 1.0 O
O7 0.06711(18) 0.3171(2) 0.17862(12) 0.01365 Uani 1.0 O
O8 0.4700(2) 0.2761(2) 0.15984(11) 0.01331 Uani 1.0 O
P9 0.2594(2) 0.4286(3) 0.09761(12) 0.00961 Uani 1.0 P

loop_
_atom_type_symbol
FE
NI
O
P

loop_
_geom_angle_atom_site_label_1
_geom_angle_atom_site_label_2
_geom_angle_atom_site_label_3
_geom_angle_site_symmetry_1
_geom_angle_site_symmetry_3
_geom_angle
_geom_angle_publ_flag
O5 FE1 O5 1_545 -1_665 180.0 n
O5 FE1 O6 1_545 2_645 87.34(4) n
O5 FE1 O6 1_545 -2_565 92.66(4) n
O5 FE1 O8 1_545 1_555 83.87(4) n
O5 FE1 O8 1_545 -1_655 96.13(4) n
O5 FE1 O6 -1_665 2_645 92.66(4) n
O5 FE1 O6 -1_665 -2_565 87.34(4) n
O5 FE1 O8 -1_665 1_555 96.13(4) n
O5 FE1 O8 -1_665 -1_655 83.87(4) n
O6 FE1 O6 2_645 -2_565 179.9802 n
O6 FE1 O8 2_645 1_555 109.91(4) n
O6 FE1 O8 2_645 -1_655 70.09(4) n
O6 FE1 O8 -2_565 1_555 70.09(4) n
O6 FE1 O8 -2_565 -1_655 109.91(4) n
O8 FE1 O8 1_555 -1_655 180.0 n
O5 NI2 O5 1_545 -1_665 180.0 n
O5 NI2 O6 1_545 2_645 87.34(4) n
O5 NI2 O6 1_545 -2_565 92.66(4) n
O5 NI2 O8 1_545 1_555 83.87(4) n
O5 NI2 O8 1_545 -1_655 96.13(4) n
O5 NI2 O6 -1_665 2_645 92.66(4) n
O5 NI2 O6 -1_665 -2_565 87.34(4) n
O5 NI2 O8 -1_665 1_555 96.13(4) n
O5 NI2 O8 -1_665 -1_655 83.87(4) n
O6 NI2 O6 2_645 -2_565 179.9802 n
O6 NI2 O8 2_645 1_555 109.91(4) n
O6 NI2 O8 2_645 -1_655 70.09(4) n
O6 NI2 O8 -2_565 1_555 70.09(4) n
O6 NI2 O8 -2_565 -1_655 109.91(4) n
O8 NI2 O8 1_555 -1_655 180.0 n
O6 FE3 O7 1_555 2_545 91.96(5) n
O6 FE3 O8 1_555 2_645 86.18(5) n
O7 FE3 O8 2_545 2_645 121.67(5) n
O6 NI4 O7 1_555 2_545 91.96(5) n
O6 NI4 O8 1_555 2_645 86.18(5) n
O7 NI4 O8 2_545 2_645 121.68(5) n
FE1 O5 NI2 1_565 1_565 0.0 n
FE1 O5 P9 1_565 1_555 126.90(8) n
NI2 O5 P9 1_565 1_555 126.90(8) n
FE1 O6 NI2 2_655 2_655 0.0 n
FE1 O6 FE3 2_655 1_555 121.78(6) n
FE1 O6 NI4 2_655 1_555 121.78(6) n
FE1 O6 P9 2_655 -2_566 93.98(7) n
NI2 O6 FE3 2_655 1_555 121.78(6) n
NI2 O6 NI4 2_655 1_555 121.78(6) n
NI2 O6 P9 2_655 -2_566 93.98(7) n
FE3 O6 NI4 1_555 1_555 0.0 n
FE3 O6 P9 1_555 -2_566 130.00(8) n
NI4 O6 P9 1_555 -2_566 130.00(8) n
FE3 O7 NI4 2_555 2_555 0.0 n
FE3 O7 P9 2_555 1_555 132.00(7) n
NI4 O7 P9 2_555 1_555 132.00(7) n
FE1 O8 NI2 1_555 1_555 0.0 n
FE1 O8 FE3 1_555 2_655 115.43(5) n
FE1 O8 NI4 1_555 2_655 115.43(5) n
FE1 O8 P9 1_555 1_555 92.20(8) n
NI2 O8 FE3 1_555 2_655 115.43(5) n
NI2 O8 NI4 1_555 2_655 115.43(5) n
NI2 O8 P9 1_555 1_555 92.20(8) n
FE3 O8 NI4 2_655 2_655 0.0 n
FE3 O8 P9 2_655 1_555 124.92(7) n
NI4 O8 P9 2_655 1_555 124.92(7) n
O5 P9 O6 1_555 -2_565 113.25(10) n
O5 P9 O7 1_555 1_555 112.42(10) n
O5 P9 O8 1_555 1_555 112.66(10) n
O6 P9 O7 -2_565 1_555 112.36(9) n
O6 P9 O8 -2_565 1_555 102.43(9) n
O7 P9 O8 1_555 1_555 102.84(8) n

loop_
_geom_bond_atom_site_label_1
_geom_bond_atom_site_label_2
_geom_bond_site_symmetry_1
_geom_bond_site_symmetry_2
_geom_bond_distance
_geom_bond_publ_flag
FE1 O5 . 1_545 2.0866(11) n
FE1 O5 . -1_665 2.0866(11) n
FE1 O6 . 2_645 2.1083(11) n
FE1 O6 . -2_565 2.1083(11) n
FE1 O8 . 1_555 2.1166(12) n
FE1 O8 . -1_655 2.1166(12) n
FE1 P9 . 1_555 2.6901(13) n
FE1 P9 . -1_655 2.6901(13) n
NI2 O5 . 1_545 2.0866(11) n
NI2 O5 . -1_665 2.0866(11) n
NI2 O6 . 2_645 2.1083(11) n
NI2 O6 . -2_565 2.1083(11) n
NI2 O8 . 1_555 2.1166(12) n
NI2 O8 . -1_655 2.1166(12) n
NI2 P9 . 1_555 2.6901(13) n
NI2 P9 . -1_655 2.6901(13) n
FE3 O5 . 1_545 2.1760(14) n
FE3 O6 . 1_555 2.1007(14) n
FE3 O7 . 1_555 2.1661(14) n
FE3 O7 . 2_545 2.0227(12) n
FE3 O8 . 1_555 2.3587(13) n
FE3 O8 . 2_645 2.0795(15) n
FE3 P9 . 1_555 2.8586(15) n
NI4 O5 . 1_545 2.1760(14) n
NI4 O6 . 1_555 2.1006(14) n
NI4 O7 . 1_555 2.1661(14) n
NI4 O7 . 2_545 2.0227(12) n
NI4 O8 . 1_555 2.3588(13) n
NI4 O8 . 2_645 2.0794(15) n
NI4 P9 . 1_555 2.8587(15) n
O5 FE1 . 1_565 2.0866(11) n
O5 NI2 . 1_565 2.0866(11) n
O5 FE3 . 1_565 2.1760(14) n
O5 NI4 . 1_565 2.1760(14) n
O5 P9 . 1_555 1.5099(15) n
O6 FE1 . 2_655 2.1083(11) n
O6 NI2 . 2_655 2.1083(11) n
O6 FE3 . 1_555 2.1007(14) n
O6 NI4 . 1_555 2.1006(14) n
O6 P9 . -2_566 1.5309(16) n
O7 FE3 . 1_555 2.1661(14) n
O7 FE3 . 2_555 2.0227(12) n
O7 NI4 . 1_555 2.1661(14) n
O7 NI4 . 2_555 2.0227(12) n
O7 P9 . 1_555 1.5285(17) n
O8 FE1 . 1_555 2.1166(12) n
O8 NI2 . 1_555 2.1166(12) n
O8 FE3 . 1_555 2.3587(13) n
O8 FE3 . 2_655 2.0795(15) n
O8 NI4 . 1_555 2.3588(13) n
O8 NI4 . 2_655 2.0794(15) n
O8 P9 . 1_555 1.5810(17) n
P9 FE1 . 1_555 2.6901(13) n
P9 NI2 . 1_555 2.6901(13) n
P9 FE3 . 1_555 2.8586(15) n
P9 NI4 . 1_555 2.8587(15) n
P9 O5 . 1_555 1.5099(15) n
P9 O6 . -2_565 1.5309(16) n
P9 O7 . 1_555 1.5285(17) n
P9 O8 . 1_555 1.5810(17) n
